data_4031511
loop_
_publ_author_name
'Harrison, W.'
'Trotter, J.'

_publ_section_title
;
 Crystal and Molecular Structure of Nitrilohexaphosphonitrilic Chloride
 (2,2,3a,5,5,6a,8,8,9a-Nonachloro-2,2,5,5,8,8-hexahydro-1,3,4
 6,7,9,9b-hepta-aza-2,3a,5,6a,8,9a-hexaphospha(3a,6a,9a,-P(V) phenalene)
;
_journal_name_full
;
Journal of the Chemical Society. Dalton Transactions, Inorganic Chemistry 
(1972-)
;
_journal_page_first 623
_journal_page_last 626
_journal_volume 1972
_journal_year 1972
_chemical_formula_sum 'Cl9 N7 P6'
_chemical_name_systematic 'P6 N7 Cl9'
_space_group_IT_number 15
_symmetry_space_group_name_Hall '-C 2yc'
_symmetry_space_group_name_H-M 'C 1 2/c 1'
_cell_angle_alpha 90
_cell_angle_beta 99.38
_cell_angle_gamma 90
_cell_formula_units_Z 8
_cell_length_a 19.817
_cell_length_b 6.357
_cell_length_c 29.897
_cell_volume 3715.965
_citation_journal_id_ASTM JCDTBI
_cod_data_source_file Harrison_JCDTBI_1972_70.cif
_cod_data_source_block Cl9N7P6
_cod_database_code 4031511

loop_
_symmetry_equiv_pos_as_xyz
x,y,z
-x,y,-z+1/2
-x,-y,-z
x,-y,z-1/2
x+1/2,y+1/2,z
-x+1/2,y+1/2,-z+1/2
-x+1/2,-y+1/2,-z
x+1/2,-y+1/2,z-1/2

loop_
_atom_site_label
_atom_site_type_symbol
_atom_site_fract_x
_atom_site_fract_y
_atom_site_fract_z
_atom_site_occupancy
_atom_site_U_iso_or_equiv
P6 P+5 0.1497 0.4957 0.1419 1 0.0
P2 P+5 0.0202 0.5443 0.0757 1 0.0
N5 N-3 0.0576 0.4579 0.2195 1 0.0
P3 P+5 -0.0958 0.4216 0.1116 1 0.0
Cl8 Cl-1 0.1855 0.5867 0.2754 1 0.0
Cl9 Cl-1 0.1814 0.7961 0.1478 1 0.0
Cl1 Cl-1 0.187 0.6105 0.0171 1 0.0
P1 P+5 0.1407 0.3987 0.0505 1 0.0
N1 N-3 0.0613 0.4355 0.0424 1 0.0
N6 N-3 -0.0557 0.4282 0.1614 1 0.0
Cl6 Cl-1 0.0012 0.8479 0.1816 1 0.0
N3 N-3 0.1773 0.3905 0.1015 1 0.0
P5 P+5 0.1353 0.3932 0.2297 1 0.0
Cl5 Cl-1 -0.1768 0.6112 0.1052 1 0.0
Cl7 Cl-1 0.1449 0.1221 0.2621 1 0.0
P4 P+5 0.0161 0.5387 0.1747 1 0.0
Cl2 Cl-1 0.1601 0.1361 0.02 1 0.0
Cl4 Cl-1 -0.1402 0.1428 0.1026 1 0.0
Cl3 Cl-1 0.0183 0.8539 0.0633 1 0.0
N2 N-3 0.0624 0.5199 0.1305 1 0.0
N4 N-3 0.1733 0.3761 0.1873 1 0.0
N7 N-3 -0.0551 0.4615 0.072 1 0.0
